data_7217019
loop_
_publ_author_name
'Zhu, Hai-Liang'
'Qi, Jin-Liang'
'Jiang, Aiqin'
'Wang, YanTing'
'Qin, Yajuan'
'Zhang, YaLiang'
'Li, YuJing'
'Rao, Bing'
'Zhang, YanQing'
'Yang, MengRu'

_publ_section_title
;
 Synthesis, Biological Evaluation, and Molecular Docking Studies of Novel
 Chalcone Oxime Derivatives as Potential Tubulin Polymerization Inhibitors
;
_journal_name_full 'RSC Advances'
_journal_paper_doi 10.1039/c4ra03803g
_journal_year 2014
_chemical_formula_sum 'C18 H19 N O3'
_chemical_formula_weight 297.34
_chemical_name_systematic
; 
 ? 
;
_space_group_IT_number 2
_symmetry_space_group_name_Hall '-P 1'
_symmetry_space_group_name_H-M 'P -1'
_atom_sites_solution_hydrogens geom
_atom_sites_solution_primary direct
_atom_sites_solution_secondary difmap
_audit_creation_method SHELXL-97
_cell_angle_alpha 93.100(3)
_cell_angle_beta 96.848(3)
_cell_angle_gamma 90.294(3)
_cell_formula_units_Z 4
_cell_length_a 10.2117(11)
_cell_length_b 12.3644(11)
_cell_length_c 12.8781(11)
_cell_measurement_temperature 273(2)
_cell_volume 1611.9(3)
_computing_structure_refinement 'SHELXL-97 (Sheldrick, 1997)'
_computing_structure_solution 'SHELXS-97 (Sheldrick, 1990)'
_diffrn_ambient_temperature 273(2)
_diffrn_measured_fraction_theta_full 0.998
_diffrn_measured_fraction_theta_max 0.998
_diffrn_radiation_monochromator graphite
_diffrn_radiation_source 'fine-focus sealed tube'
_diffrn_radiation_type MoK\a
_diffrn_radiation_wavelength 0.71073
_diffrn_reflns_av_R_equivalents 0.0502
_diffrn_reflns_av_sigmaI/netI 0.0725
_diffrn_reflns_limit_h_max 12
_diffrn_reflns_limit_h_min -12
_diffrn_reflns_limit_k_max 13
_diffrn_reflns_limit_k_min -14
_diffrn_reflns_limit_l_max 15
_diffrn_reflns_limit_l_min -15
_diffrn_reflns_number 15443
_diffrn_reflns_theta_full 25.07
_diffrn_reflns_theta_max 25.07
_diffrn_reflns_theta_min 2.23
_exptl_absorpt_coefficient_mu 0.083
_exptl_crystal_density_diffrn 1.225
_exptl_crystal_density_method 'not measured'
_exptl_crystal_F_000 632
_refine_diff_density_max 0.337
_refine_diff_density_min -0.310
_refine_diff_density_rms 0.042
_refine_ls_extinction_method none
_refine_ls_goodness_of_fit_ref 1.008
_refine_ls_hydrogen_treatment mixed
_refine_ls_matrix_type full
_refine_ls_number_parameters 403
_refine_ls_number_reflns 5704
_refine_ls_number_restraints 0
_refine_ls_restrained_S_all 1.008
_refine_ls_R_factor_all 0.1210
_refine_ls_R_factor_gt 0.0557
_refine_ls_shift/su_max 0.000
_refine_ls_shift/su_mean 0.000
_refine_ls_structure_factor_coef Fsqd
_refine_ls_weighting_details 'calc w=1/[\s^2^(Fo^2^)+(0.0714P)^2^+0.2259P] where P=(Fo^2^+2Fc^2^)/3'
_refine_ls_weighting_scheme calc
_refine_ls_wR_factor_gt 0.1263
_refine_ls_wR_factor_ref 0.1526
_reflns_number_gt 3250
_reflns_number_total 5704
_reflns_threshold_expression >2sigma(I)
_cod_data_source_file c4ra03803g1.cif
_cod_data_source_block mo_nj_wyt_52_2_0m
_cod_original_sg_symbol_H-M p-1
_cod_database_code 7217019

loop_
_symmetry_equiv_pos_as_xyz
'x, y, z'
'-x, -y, -z'

loop_
_atom_site_label
_atom_site_type_symbol
_atom_site_fract_x
_atom_site_fract_y
_atom_site_fract_z
_atom_site_U_iso_or_equiv
_atom_site_adp_type
_atom_site_occupancy
_atom_site_symmetry_multiplicity
_atom_site_calc_flag
_atom_site_refinement_flags
O5 O 0.23846(19) -0.12425(13) 0.18482(14) 0.0630(5) Uani 1 1 d .
O2 O -0.00891(19) 0.30967(15) 0.56013(14) 0.0635(5) Uani 1 1 d .
N1 N -0.1760(2) 0.59479(16) 0.94019(15) 0.0471(5) Uani 1 1 d .
O3 O -0.19574(19) 0.67337(14) 1.01916(13) 0.0568(5) Uani 1 1 d .
H3 H -0.2438 0.7208 0.9944 0.085 Uiso 1 1 calc R
N2 N 0.6664(2) 0.49236(16) 0.09566(15) 0.0509(6) Uani 1 1 d .
O6 O 0.6952(2) 0.42385(15) 0.01074(15) 0.0673(6) Uani 1 1 d .
H6 H 0.6271 0.4095 -0.0282 0.101 Uiso 1 1 calc R
O4 O 0.5013(2) 0.69347(16) 0.51983(14) 0.0707(6) Uani 1 1 d .
C28 C 0.3985(2) 0.18590(18) 0.18609(18) 0.0398(6) Uani 1 1 d .
C33 C 0.3893(3) 0.11878(19) 0.09576(19) 0.0485(7) Uani 1 1 d .
H33 H 0.4196 0.1441 0.0361 0.058 Uiso 1 1 calc R
C9 C -0.1064(2) 0.62817(19) 0.87064(18) 0.0417(6) Uani 1 1 d .
O1 O 0.2852(2) 1.17280(14) 0.81059(16) 0.0663(6) Uani 1 1 d .
C11 C -0.1044(3) 0.5598(2) 0.68374(19) 0.0483(7) Uani 1 1 d .
H11 H -0.1372 0.6261 0.6621 0.058 Uiso 1 1 calc R
C24 C 0.5617(2) 0.51537(18) 0.24733(18) 0.0391(6) Uani 1 1 d .
C21 C 0.5138(3) 0.63561(19) 0.42765(18) 0.0476(7) Uani 1 1 d .
C12 C -0.0823(3) 0.4804(2) 0.60997(19) 0.0499(7) Uani 1 1 d .
H12 H -0.1021 0.4926 0.5392 0.060 Uiso 1 1 calc R
C10 C -0.0791(2) 0.54389(19) 0.79019(18) 0.0413(6) Uani 1 1 d .
C31 C 0.2905(2) -0.02371(18) 0.17941(19) 0.0440(6) Uani 1 1 d .
C13 C -0.0311(2) 0.3824(2) 0.63972(19) 0.0459(6) Uani 1 1 d .
C25 C 0.5866(2) 0.44901(18) 0.15196(18) 0.0413(6) Uani 1 1 d .
C19 C 0.6629(3) 0.5430(2) 0.32524(19) 0.0508(7) Uani 1 1 d .
H19 H 0.7483 0.5211 0.3174 0.061 Uiso 1 1 calc R
C23 C 0.4370(3) 0.54941(19) 0.26217(19) 0.0470(7) Uani 1 1 d .
H23 H 0.3673 0.5310 0.2109 0.056 Uiso 1 1 calc R
C15 C -0.0299(3) 0.4443(2) 0.81836(19) 0.0511(7) Uani 1 1 d .
H15 H -0.0129 0.4310 0.8891 0.061 Uiso 1 1 calc R
C27 C 0.4581(2) 0.29370(18) 0.19708(18) 0.0417(6) Uani 1 1 d .
H27 H 0.4475 0.3337 0.2587 0.050 Uiso 1 1 calc R
C30 C 0.2961(3) 0.0424(2) 0.2692(2) 0.0520(7) Uani 1 1 d .
H30 H 0.2640 0.0172 0.3282 0.062 Uiso 1 1 calc R
C6 C 0.1075(2) 0.87034(19) 0.81899(19) 0.0449(6) Uani 1 1 d .
C32 C 0.3364(3) 0.01530(19) 0.09176(19) 0.0491(7) Uani 1 1 d .
H32 H 0.3318 -0.0281 0.0301 0.059 Uiso 1 1 calc R
C26 C 0.5260(3) 0.34275(19) 0.13059(19) 0.0472(7) Uani 1 1 d .
H26 H 0.5350 0.3066 0.0666 0.057 Uiso 1 1 calc R
C7 C 0.0478(3) 0.7641(2) 0.8220(2) 0.0501(7) Uani 1 1 d .
H7 H 0.0868 0.7075 0.7869 0.060 Uiso 1 1 calc R
C8 C -0.0566(3) 0.7382(2) 0.86928(19) 0.0471(7) Uani 1 1 d .
H8 H -0.0996 0.7935 0.9030 0.056 Uiso 1 1 calc R
C20 C 0.6394(3) 0.6023(2) 0.4144(2) 0.0580(8) Uani 1 1 d .
H20 H 0.7088 0.6201 0.4661 0.070 Uiso 1 1 calc R
C5 C 0.0533(3) 0.9656(2) 0.8557(2) 0.0527(7) Uani 1 1 d .
H5 H -0.0262 0.9626 0.8839 0.063 Uiso 1 1 calc R
C14 C -0.0054(3) 0.3643(2) 0.7451(2) 0.0544(7) Uani 1 1 d .
H14 H 0.0284 0.2983 0.7663 0.065 Uiso 1 1 calc R
C3 C 0.2327(3) 1.0710(2) 0.8108(2) 0.0479(7) Uani 1 1 d .
C4 C 0.1144(3) 1.0637(2) 0.8514(2) 0.0568(7) Uani 1 1 d .
H4 H 0.0755 1.1263 0.8763 0.068 Uiso 1 1 calc R
C1 C 0.2268(3) 0.8798(2) 0.7789(2) 0.0593(8) Uani 1 1 d .
H1 H 0.2664 0.8175 0.7545 0.071 Uiso 1 1 calc R
C29 C 0.3483(3) 0.14489(19) 0.27285(19) 0.0483(7) Uani 1 1 d .
H29 H 0.3505 0.1883 0.3343 0.058 Uiso 1 1 calc R
C2 C 0.2893(3) 0.9788(2) 0.7740(2) 0.0574(7) Uani 1 1 d .
H2 H 0.3690 0.9825 0.7460 0.069 Uiso 1 1 calc R
C22 C 0.4118(3) 0.6100(2) 0.35081(19) 0.0488(7) Uani 1 1 d .
H22 H 0.3267 0.6332 0.3583 0.059 Uiso 1 1 calc R
C34 C 0.2310(3) -0.1971(2) 0.0960(2) 0.0768(9) Uani 1 1 d .
H34A H 0.1798 -0.1657 0.0380 0.115 Uiso 1 1 calc R
H34B H 0.1899 -0.2635 0.1110 0.115 Uiso 1 1 calc R
H34C H 0.3183 -0.2115 0.0786 0.115 Uiso 1 1 calc R
C18 C 0.4083(3) 1.1843(2) 0.7722(3) 0.0927(12) Uani 1 1 d .
H18A H 0.4740 1.1452 0.8141 0.139 Uiso 1 1 calc R
H18B H 0.4328 1.2596 0.7756 0.139 Uiso 1 1 calc R
H18C H 0.4016 1.1561 0.7008 0.139 Uiso 1 1 calc R
C16 C 0.0487(3) 0.2085(2) 0.5863(2) 0.0725(9) Uani 1 1 d .
H16A H -0.0110 0.1665 0.6219 0.087 Uiso 1 1 calc R
H16B H 0.1303 0.2204 0.6325 0.087 Uiso 1 1 calc R
C35 C 0.3753(3) 0.7362(3) 0.5362(2) 0.0761(10) Uani 1 1 d .
H35A H 0.3719 0.7500 0.6107 0.091 Uiso 1 1 calc R
H35B H 0.3074 0.6830 0.5105 0.091 Uiso 1 1 calc R
C17 C 0.0753(4) 0.1492(3) 0.4867(3) 0.1023(13) Uani 1 1 d .
H17A H -0.0051 0.1418 0.4399 0.153 Uiso 1 1 calc R
H17B H 0.1089 0.0787 0.5019 0.153 Uiso 1 1 calc R
H17C H 0.1391 0.1890 0.4546 0.153 Uiso 1 1 calc R
C36 C 0.3481(4) 0.8381(3) 0.4821(3) 0.1084(13) Uani 1 1 d .
H36A H 0.4175 0.8898 0.5048 0.163 Uiso 1 1 calc R
H36B H 0.2656 0.8669 0.4988 0.163 Uiso 1 1 calc R
H36C H 0.3438 0.8236 0.4078 0.163 Uiso 1 1 calc R

loop_
_atom_site_aniso_label
_atom_site_aniso_U_11
_atom_site_aniso_U_22
_atom_site_aniso_U_33
_atom_site_aniso_U_23
_atom_site_aniso_U_13
_atom_site_aniso_U_12
O5 0.0837(15) 0.0386(10) 0.0679(12) -0.0039(9) 0.0180(11) -0.0146(10)
O2 0.0760(14) 0.0617(12) 0.0532(11) -0.0010(10) 0.0109(10) 0.0118(10)
N1 0.0492(14) 0.0508(13) 0.0426(12) 0.0014(10) 0.0114(10) -0.0007(10)
O3 0.0663(14) 0.0529(11) 0.0518(11) -0.0003(9) 0.0103(9) 0.0088(9)
N2 0.0630(15) 0.0477(13) 0.0446(12) -0.0073(10) 0.0221(11) -0.0077(11)
O6 0.0857(15) 0.0601(12) 0.0591(12) -0.0157(10) 0.0299(11) -0.0139(11)
O4 0.0761(15) 0.0835(14) 0.0490(11) -0.0207(10) 0.0034(10) 0.0143(12)
C28 0.0404(15) 0.0382(14) 0.0403(14) -0.0003(12) 0.0039(11) 0.0018(11)
C33 0.0600(18) 0.0468(15) 0.0394(14) 0.0003(12) 0.0096(13) -0.0062(13)
C9 0.0358(15) 0.0484(15) 0.0416(14) 0.0089(12) 0.0048(12) -0.0007(12)
O1 0.0662(14) 0.0477(11) 0.0889(14) 0.0163(10) 0.0204(11) -0.0048(10)
C11 0.0527(18) 0.0478(15) 0.0466(16) 0.0144(13) 0.0088(13) 0.0003(13)
C24 0.0412(16) 0.0350(13) 0.0419(14) 0.0028(11) 0.0086(12) -0.0048(11)
C21 0.0584(19) 0.0459(15) 0.0376(14) -0.0062(12) 0.0054(13) -0.0007(13)
C12 0.0551(18) 0.0573(17) 0.0388(14) 0.0103(13) 0.0082(12) 0.0007(14)
C10 0.0371(15) 0.0462(15) 0.0420(15) 0.0075(12) 0.0082(11) -0.0064(12)
C31 0.0459(16) 0.0341(14) 0.0522(16) 0.0024(12) 0.0062(12) -0.0027(12)
C13 0.0416(16) 0.0510(16) 0.0462(16) 0.0001(13) 0.0106(12) -0.0021(13)
C25 0.0456(16) 0.0382(14) 0.0412(14) 0.0018(11) 0.0106(12) -0.0041(12)
C19 0.0442(17) 0.0532(16) 0.0533(16) -0.0037(14) 0.0012(13) 0.0043(13)
C23 0.0421(17) 0.0513(15) 0.0454(15) -0.0072(13) 0.0014(12) -0.0098(13)
C15 0.0573(18) 0.0562(17) 0.0406(15) 0.0110(13) 0.0057(13) 0.0028(14)
C27 0.0480(16) 0.0358(13) 0.0409(14) -0.0031(11) 0.0054(12) -0.0014(12)
C30 0.0644(19) 0.0463(16) 0.0478(16) 0.0020(13) 0.0174(13) -0.0068(14)
C6 0.0445(17) 0.0408(14) 0.0512(16) 0.0050(12) 0.0121(13) -0.0008(12)
C32 0.0595(18) 0.0426(15) 0.0434(15) -0.0081(12) 0.0035(13) -0.0017(13)
C26 0.0576(18) 0.0425(14) 0.0420(14) -0.0068(12) 0.0126(13) -0.0054(13)
C7 0.0483(17) 0.0492(16) 0.0543(16) 0.0020(13) 0.0128(14) 0.0017(13)
C8 0.0463(17) 0.0449(15) 0.0506(15) 0.0052(12) 0.0072(13) 0.0023(13)
C20 0.054(2) 0.0628(18) 0.0518(17) -0.0117(14) -0.0095(14) 0.0075(15)
C5 0.0398(16) 0.0515(17) 0.0704(18) 0.0101(14) 0.0182(14) 0.0035(13)
C14 0.063(2) 0.0508(16) 0.0500(17) 0.0101(14) 0.0039(14) 0.0094(14)
C3 0.0488(18) 0.0429(15) 0.0538(16) 0.0125(13) 0.0086(13) 0.0016(13)
C4 0.0540(19) 0.0437(16) 0.077(2) 0.0075(14) 0.0239(15) 0.0078(14)
C1 0.0570(19) 0.0502(17) 0.076(2) 0.0001(14) 0.0297(16) 0.0028(14)
C29 0.0605(18) 0.0424(15) 0.0428(15) -0.0055(12) 0.0134(13) -0.0039(13)
C2 0.0487(18) 0.0542(17) 0.0752(19) 0.0110(15) 0.0283(15) 0.0002(14)
C22 0.0412(17) 0.0552(16) 0.0507(16) -0.0065(13) 0.0132(13) -0.0039(13)
C34 0.100(3) 0.0495(17) 0.079(2) -0.0154(16) 0.0140(19) -0.0233(17)
C18 0.061(2) 0.066(2) 0.162(4) 0.040(2) 0.039(2) -0.0062(17)
C16 0.083(2) 0.0605(19) 0.074(2) -0.0018(17) 0.0129(17) 0.0106(17)
C35 0.084(3) 0.092(2) 0.0529(18) -0.0130(17) 0.0164(16) 0.021(2)
C17 0.139(4) 0.075(2) 0.097(3) -0.015(2) 0.037(3) 0.018(2)
C36 0.122(3) 0.094(3) 0.107(3) 0.005(2) 0.004(2) 0.036(2)

loop_
_atom_type_symbol
_atom_type_description
_atom_type_scat_dispersion_real
_atom_type_scat_dispersion_imag
_atom_type_scat_source
C C 0.0033 0.0016 'International Tables Vol C Tables 4.2.6.8 and 6.1.1.4'
H H 0.0000 0.0000 'International Tables Vol C Tables 4.2.6.8 and 6.1.1.4'
N N 0.0061 0.0033 'International Tables Vol C Tables 4.2.6.8 and 6.1.1.4'
O O 0.0106 0.0060 'International Tables Vol C Tables 4.2.6.8 and 6.1.1.4'

loop_
_geom_angle_atom_site_label_1
_geom_angle_atom_site_label_2
_geom_angle_atom_site_label_3
_geom_angle
C31 O5 C34 119.1(2)
C13 O2 C16 118.4(2)
C9 N1 O3 114.1(2)
C25 N2 O6 113.15(19)
C21 O4 C35 118.7(2)
C33 C28 C29 116.7(2)
C33 C28 C27 124.7(2)
C29 C28 C27 118.5(2)
C32 C33 C28 121.9(2)
N1 C9 C8 124.2(2)
N1 C9 C10 114.4(2)
C8 C9 C10 121.4(2)
C3 O1 C18 118.2(2)
C12 C11 C10 121.5(2)
C23 C24 C19 117.6(2)
C23 C24 C25 121.4(2)
C19 C24 C25 121.0(2)
C22 C21 O4 124.7(2)
C22 C21 C20 119.6(2)
O4 C21 C20 115.7(2)
C11 C12 C13 120.5(2)
C15 C10 C11 117.1(2)
C15 C10 C9 121.0(2)
C11 C10 C9 121.9(2)
O5 C31 C30 115.9(2)
O5 C31 C32 125.0(2)
C30 C31 C32 119.1(2)
O2 C13 C12 116.0(2)
O2 C13 C14 124.9(2)
C12 C13 C14 119.2(2)
N2 C25 C26 125.1(2)
N2 C25 C24 114.9(2)
C26 C25 C24 120.0(2)
C20 C19 C24 121.0(2)
C24 C23 C22 122.2(2)
C14 C15 C10 122.0(2)
C26 C27 C28 128.6(2)
C29 C30 C31 120.8(2)
C1 C6 C5 116.6(2)
C1 C6 C7 119.5(2)
C5 C6 C7 124.0(2)
C31 C32 C33 120.0(2)
C27 C26 C25 123.9(2)
C8 C7 C6 127.5(2)
C7 C8 C9 123.3(2)
C21 C20 C19 120.5(2)
C4 C5 C6 121.5(2)
C15 C14 C13 119.7(2)
O1 C3 C2 124.6(2)
O1 C3 C4 116.0(2)
C2 C3 C4 119.4(2)
C5 C4 C3 120.8(2)
C2 C1 C6 122.4(2)
C30 C29 C28 121.5(2)
C3 C2 C1 119.3(3)
C21 C22 C23 119.1(2)
O2 C16 C17 107.9(3)
O4 C35 C36 111.9(3)

loop_
_geom_bond_atom_site_label_1
_geom_bond_atom_site_label_2
_geom_bond_distance
O5 C31 1.358(3)
O5 C34 1.411(3)
O2 C13 1.367(3)
O2 C16 1.424(3)
N1 C9 1.291(3)
N1 O3 1.401(2)
N2 C25 1.287(3)
N2 O6 1.407(2)
O4 C21 1.372(3)
O4 C35 1.427(3)
C28 C33 1.386(3)
C28 C29 1.401(3)
C28 C27 1.456(3)
C33 C32 1.382(3)
C9 C8 1.452(3)
C9 C10 1.481(3)
O1 C3 1.366(3)
O1 C18 1.413(3)
C11 C12 1.368(3)
C11 C10 1.389(3)
C24 C23 1.375(3)
C24 C19 1.379(3)
C24 C25 1.488(3)
C21 C22 1.372(3)
C21 C20 1.375(4)
C12 C13 1.377(3)
C10 C15 1.383(3)
C31 C30 1.375(3)
C31 C32 1.382(3)
C13 C14 1.382(3)
C25 C26 1.448(3)
C19 C20 1.375(3)
C23 C22 1.382(3)
C15 C14 1.374(3)
C27 C26 1.332(3)
C30 C29 1.369(3)
C6 C1 1.386(3)
C6 C5 1.387(3)
C6 C7 1.449(3)
C7 C8 1.335(3)
C5 C4 1.368(3)
C3 C2 1.368(3)
C3 C4 1.377(3)
C1 C2 1.385(4)
C16 C17 1.496(4)
C35 C36 1.484(4)
